data_7106007
loop_
_publ_author_name
'Teng-Yue Jian'
'Pan-Lin Shao'
'Song Ye'

_publ_section_title
;
 Enantioselective [4+2] cycloaddition of ketenes and 1-azadienes catalyzed
 by N-heterocyclic carbenes
;
_journal_name_full Chem.Commun.
_journal_page_first 2381
_journal_paper_doi 10.1039/c0cc04839a
_journal_volume 47
_journal_year 2011
_chemical_formula_moiety 'C33 H31 N O5 S'
_chemical_formula_sum 'C33 H31 N O5 S'
_chemical_formula_weight 553.65
_chemical_name_systematic
;
?
;
_space_group_IT_number 14
_symmetry_cell_setting monoclinic
_symmetry_space_group_name_Hall '-P 2ybc'
_symmetry_space_group_name_H-M 'P 1 21/c 1'
_atom_sites_solution_hydrogens geom
_atom_sites_solution_primary direct
_atom_sites_solution_secondary difmap
_audit_creation_method SHELXL-97
_cell_angle_alpha 90.00
_cell_angle_beta 100.916(4)
_cell_angle_gamma 90.00
_cell_formula_units_Z 4
_cell_length_a 9.047(2)
_cell_length_b 23.865(6)
_cell_length_c 12.926(3)
_cell_measurement_reflns_used 517
_cell_measurement_temperature 173(2)
_cell_measurement_theta_max 27.48
_cell_measurement_theta_min 2.17
_cell_volume 2740.3(11)
_computing_cell_refinement 'CrystalClear (Rigaku Inc., 200)'
_computing_data_collection 'CrystalClear (Rigaku Inc., 2007)'
_computing_data_reduction 'CrystalClear (Rigaku Inc., 2007)'
_computing_molecular_graphics 'XP in Siemens SHELXTL (Sheldrick, 1994)'
_computing_publication_material 'SHELX97 (Sheldrick, 1997)'
_computing_structure_refinement 'SHELXL-97 (Sheldrick, 1997)'
_computing_structure_solution 'SHELXS-97 (Sheldrick, 1990)'
_diffrn_ambient_temperature 173(2)
_diffrn_measured_fraction_theta_full 0.998
_diffrn_measured_fraction_theta_max 0.998
_diffrn_measurement_device_type 'MM007-HF CCD(Saturn 724+)'
_diffrn_measurement_method '\w scans at fixed \c = 45\%'
_diffrn_radiation_monochromator Confocal
_diffrn_radiation_source 'rotating anode'
_diffrn_radiation_type MoK\a
_diffrn_radiation_wavelength 0.71073
_diffrn_reflns_av_R_equivalents 0.0688
_diffrn_reflns_av_sigmaI/netI 0.0409
_diffrn_reflns_limit_h_max 10
_diffrn_reflns_limit_h_min -10
_diffrn_reflns_limit_k_max 28
_diffrn_reflns_limit_k_min -28
_diffrn_reflns_limit_l_max 15
_diffrn_reflns_limit_l_min -15
_diffrn_reflns_number 28977
_diffrn_reflns_theta_full 25.35
_diffrn_reflns_theta_max 25.35
_diffrn_reflns_theta_min 1.71
_exptl_absorpt_coefficient_mu 0.162
_exptl_absorpt_correction_T_max 0.9919
_exptl_absorpt_correction_T_min 0.9729
_exptl_absorpt_correction_type multi-scan
_exptl_absorpt_process_details 'CrystalClear (Rigaku Inc., 2007)'
_exptl_crystal_colour colorless
_exptl_crystal_density_diffrn 1.342
_exptl_crystal_density_method 'not measured'
_exptl_crystal_description platelet
_exptl_crystal_F_000 1168
_exptl_crystal_size_max 0.17
_exptl_crystal_size_mid 0.15
_exptl_crystal_size_min 0.05
_refine_diff_density_max 0.452
_refine_diff_density_min -0.293
_refine_diff_density_rms 0.050
_refine_ls_extinction_method none
_refine_ls_goodness_of_fit_ref 1.249
_refine_ls_hydrogen_treatment constr
_refine_ls_matrix_type full
_refine_ls_number_parameters 455
_refine_ls_number_reflns 5011
_refine_ls_number_restraints 175
_refine_ls_restrained_S_all 1.238
_refine_ls_R_factor_all 0.0930
_refine_ls_R_factor_gt 0.0827
_refine_ls_shift/su_max 0.000
_refine_ls_shift/su_mean 0.000
_refine_ls_structure_factor_coef Fsqd
_refine_ls_weighting_details 'calc w=1/[\s^2^(Fo^2^)+(0.0331P)^2^+3.4947P] where P=(Fo^2^+2Fc^2^)/3'
_refine_ls_weighting_scheme calc
_refine_ls_wR_factor_gt 0.1548
_refine_ls_wR_factor_ref 0.1595
_reflns_number_gt 4587
_reflns_number_total 5011
_reflns_threshold_expression >2sigma(I)
_cod_data_source_file C0CC04839A.TXT
_cod_data_source_block mx442
_cod_original_cell_volume 2740.2(12)
_cod_original_sg_symbol_H-M P2(1)/c
_cod_database_code 7106007

loop_
_symmetry_equiv_pos_as_xyz
'x, y, z'
'-x, y+1/2, -z+1/2'
'-x, -y, -z'
'x, -y-1/2, z-1/2'

loop_
_atom_site_label
_atom_site_type_symbol
_atom_site_fract_x
_atom_site_fract_y
_atom_site_fract_z
_atom_site_U_iso_or_equiv
_atom_site_adp_type
_atom_site_occupancy
_atom_site_symmetry_multiplicity
_atom_site_calc_flag
_atom_site_refinement_flags
_atom_site_disorder_assembly
_atom_site_disorder_group
S1 S 0.41457(9) 0.62224(4) 0.40003(7) 0.0365(2) Uani 1 1 d . . .
O1 O 0.1849(3) 0.69700(10) 0.45705(18) 0.0444(6) Uani 1 1 d . A .
O2 O 0.4538(3) 0.77181(13) 0.3804(2) 0.0717(10) Uani 1 1 d . . .
O3 O 0.4692(3) 0.82133(11) 0.2382(2) 0.0560(7) Uani 1 1 d . . .
O4 O 0.4959(3) 0.59689(11) 0.32826(19) 0.0466(6) Uani 1 1 d . . .
O5 O 0.4890(3) 0.65835(10) 0.47987(19) 0.0493(7) Uani 1 1 d . . .
N1 N 0.2761(3) 0.65998(11) 0.31951(19) 0.0312(6) Uani 1 1 d . A .
C1 C 0.2825(3) 0.66349(14) 0.2089(2) 0.0322(7) Uani 1 1 d . . .
C2 C 0.2009(4) 0.70147(13) 0.3667(2) 0.0332(7) Uani 1 1 d . . .
C3 C 0.1394(4) 0.75163(13) 0.2965(2) 0.0325(7) Uani 1 1 d . A .
C4 C 0.2551(4) 0.76545(13) 0.2277(2) 0.0349(8) Uani 1 1 d . . .
H4A H 0.2130 0.7957 0.1771 0.042 Uiso 1 1 calc R A .
C5 C 0.2786(3) 0.71384(14) 0.1654(2) 0.0334(7) Uani 1 1 d . A .
H5A H 0.2908 0.7175 0.0943 0.040 Uiso 1 1 calc R . .
C6 C 0.2662(11) 0.6093(3) 0.1520(6) 0.0332(14) Uani 0.808(5) 1 d PDU A 1
C7 C 0.3330(7) 0.6012(2) 0.0667(4) 0.0373(13) Uani 0.808(5) 1 d PDU A 1
H7 H 0.3955 0.6298 0.0472 0.045 Uiso 0.808(5) 1 calc PR A 1
C8 C 0.3111(6) 0.5510(2) 0.0065(4) 0.0415(13) Uani 0.808(5) 1 d PDU A 1
C9 C 0.3782(6) 0.5421(2) -0.0819(4) 0.0548(14) Uani 0.808(5) 1 d PDU A 1
H9 H 0.4368 0.5709 -0.1050 0.066 Uiso 0.808(5) 1 calc PR A 1
C10 C 0.3596(7) 0.4921(2) -0.1349(4) 0.0645(16) Uani 0.808(5) 1 d PDU A 1
H10 H 0.4051 0.4865 -0.1946 0.077 Uiso 0.808(5) 1 calc PR A 1
C11 C 0.2741(7) 0.4492(3) -0.1017(4) 0.0647(18) Uani 0.808(5) 1 d PDU A 1
H11 H 0.2637 0.4145 -0.1382 0.078 Uiso 0.808(5) 1 calc PR A 1
C12 C 0.2058(6) 0.4569(2) -0.0177(4) 0.0599(16) Uani 0.808(5) 1 d PDU A 1
H12 H 0.1463 0.4277 0.0032 0.072 Uiso 0.808(5) 1 calc PR A 1
C13 C 0.2225(6) 0.5081(2) 0.0390(4) 0.0447(15) Uani 0.808(5) 1 d PDU A 1
C14 C 0.1527(5) 0.51797(19) 0.1256(4) 0.0438(12) Uani 0.808(5) 1 d PDU A 1
H14 H 0.0903 0.4897 0.1462 0.053 Uiso 0.808(5) 1 calc PR A 1
C15 C 0.1717(6) 0.5667(2) 0.1806(4) 0.0381(12) Uani 0.808(5) 1 d PDU A 1
H15 H 0.1220 0.5723 0.2382 0.046 Uiso 0.808(5) 1 calc PR A 1
C6' C 0.284(5) 0.6157(10) 0.132(3) 0.036(8) Uani 0.192(5) 1 d PDU A 2
C7' C 0.201(2) 0.5690(7) 0.1419(13) 0.028(5) Uani 0.192(5) 1 d PDU A 2
H7' H 0.1421 0.5681 0.1955 0.033 Uiso 0.192(5) 1 calc PR A 2
C8' C 0.199(2) 0.5218(6) 0.0746(14) 0.030(5) Uani 0.192(5) 1 d PDU A 2
C9' C 0.1223(19) 0.4720(5) 0.0878(12) 0.044(5) Uani 0.192(5) 1 d PDU A 2
H9' H 0.0647 0.4696 0.1419 0.053 Uiso 0.192(5) 1 calc PR A 2
C10' C 0.129(2) 0.4268(6) 0.0237(14) 0.052(5) Uani 0.192(5) 1 d PDU A 2
H10' H 0.0829 0.3925 0.0371 0.062 Uiso 0.192(5) 1 calc PR A 2
C11' C 0.204(2) 0.4304(7) -0.0614(15) 0.057(6) Uani 0.192(5) 1 d PDU A 2
H11' H 0.2019 0.3999 -0.1089 0.068 Uiso 0.192(5) 1 calc PR A 2
C12' C 0.281(2) 0.4781(7) -0.0757(14) 0.054(6) Uani 0.192(5) 1 d PDU A 2
H12' H 0.3336 0.4802 -0.1324 0.065 Uiso 0.192(5) 1 calc PR A 2
C13' C 0.283(2) 0.5246(6) -0.0070(14) 0.040(5) Uani 0.192(5) 1 d PDU A 2
C14' C 0.363(2) 0.5738(6) -0.0182(14) 0.043(5) Uani 0.192(5) 1 d PDU A 2
H14' H 0.4156 0.5766 -0.0751 0.052 Uiso 0.192(5) 1 calc PR A 2
C15' C 0.368(3) 0.6173(8) 0.0496(18) 0.037(7) Uani 0.192(5) 1 d PDU A 2
H15' H 0.4288 0.6491 0.0422 0.045 Uiso 0.192(5) 1 calc PR A 2
C16 C 0.1150(5) 0.80101(14) 0.3681(3) 0.0454(9) Uani 1 1 d . . .
H16A H 0.0347 0.7908 0.4072 0.055 Uiso 1 1 calc R A .
H16B H 0.2087 0.8071 0.4205 0.055 Uiso 1 1 calc R . .
C17 C 0.0715(5) 0.85589(15) 0.3092(3) 0.0576(11) Uani 1 1 d . A .
H17A H 0.0483 0.8842 0.3587 0.086 Uiso 1 1 calc R . .
H17B H -0.0171 0.8497 0.2538 0.086 Uiso 1 1 calc R . .
H17C H 0.1555 0.8689 0.2775 0.086 Uiso 1 1 calc R . .
C18 C -0.0149(4) 0.73562(13) 0.2295(2) 0.0325(7) Uani 1 1 d . . .
C19 C -0.1195(4) 0.70764(14) 0.2763(3) 0.0400(8) Uani 1 1 d . A .
H19A H -0.0908 0.6947 0.3468 0.048 Uiso 1 1 calc R . .
C20 C -0.2652(4) 0.69824(15) 0.2225(3) 0.0480(9) Uani 1 1 d . . .
H20A H -0.3348 0.6787 0.2559 0.058 Uiso 1 1 calc R A .
C21 C -0.3090(4) 0.71711(16) 0.1209(3) 0.0504(10) Uani 1 1 d . A .
H21A H -0.4095 0.7116 0.0845 0.060 Uiso 1 1 calc R . .
C22 C -0.2066(4) 0.74390(17) 0.0725(3) 0.0502(10) Uani 1 1 d . . .
H22A H -0.2360 0.7563 0.0017 0.060 Uiso 1 1 calc R A .
C23 C -0.0607(4) 0.75304(15) 0.1258(3) 0.0385(8) Uani 1 1 d . A .
H23A H 0.0091 0.7715 0.0909 0.046 Uiso 1 1 calc R . .
C24 C 0.4032(4) 0.78568(14) 0.2921(3) 0.0420(9) Uani 1 1 d . A .
C25 C 0.6167(5) 0.84186(18) 0.2906(4) 0.0660(13) Uani 1 1 d . . .
H25A H 0.6154 0.8513 0.3650 0.079 Uiso 1 1 calc R . .
H25B H 0.6947 0.8130 0.2889 0.079 Uiso 1 1 calc R . .
C26 C 0.6478(6) 0.8912(2) 0.2338(4) 0.0860(17) Uani 1 1 d . . .
H26A H 0.7451 0.9070 0.2674 0.129 Uiso 1 1 calc R . .
H26B H 0.5684 0.9190 0.2345 0.129 Uiso 1 1 calc R . .
H26C H 0.6512 0.8810 0.1608 0.129 Uiso 1 1 calc R . .
C27 C 0.3225(4) 0.56954(13) 0.4590(3) 0.0338(7) Uani 1 1 d . . .
C28 C 0.3074(4) 0.51676(14) 0.4148(3) 0.0461(9) Uani 1 1 d . . .
H28A H 0.3414 0.5092 0.3510 0.055 Uiso 1 1 calc R . .
C29 C 0.2415(5) 0.47483(15) 0.4654(3) 0.0505(10) Uani 1 1 d . . .
H29A H 0.2300 0.4384 0.4353 0.061 Uiso 1 1 calc R . .
C30 C 0.1925(4) 0.48493(15) 0.5581(3) 0.0435(9) Uani 1 1 d . . .
C31 C 0.2116(4) 0.53766(16) 0.6012(3) 0.0474(9) Uani 1 1 d . . .
H31A H 0.1796 0.5450 0.6658 0.057 Uiso 1 1 calc R . .
C32 C 0.2762(4) 0.58010(15) 0.5527(3) 0.0429(9) Uani 1 1 d . . .
H32A H 0.2887 0.6163 0.5836 0.051 Uiso 1 1 calc R . .
C33 C 0.1237(4) 0.43799(17) 0.6116(4) 0.0588(11) Uani 1 1 d . . .
H33A H 0.0768 0.4534 0.6677 0.088 Uiso 1 1 calc R . .
H33B H 0.2025 0.4113 0.6418 0.088 Uiso 1 1 calc R . .
H33C H 0.0473 0.4188 0.5598 0.088 Uiso 1 1 calc R . .

loop_
_atom_site_aniso_label
_atom_site_aniso_U_11
_atom_site_aniso_U_22
_atom_site_aniso_U_33
_atom_site_aniso_U_23
_atom_site_aniso_U_13
_atom_site_aniso_U_12
S1 0.0293(4) 0.0404(5) 0.0373(5) 0.0105(4) 0.0002(3) -0.0021(4)
O1 0.0598(16) 0.0455(14) 0.0282(12) 0.0069(11) 0.0092(11) 0.0078(12)
O2 0.071(2) 0.069(2) 0.0584(18) 0.0236(15) -0.0313(15) -0.0282(16)
O3 0.0387(15) 0.0570(16) 0.0656(18) 0.0222(14) -0.0068(13) -0.0182(13)
O4 0.0331(13) 0.0617(16) 0.0462(14) 0.0167(13) 0.0104(11) 0.0108(12)
O5 0.0481(15) 0.0474(15) 0.0442(14) 0.0118(12) -0.0124(12) -0.0127(12)
N1 0.0300(14) 0.0332(14) 0.0289(14) 0.0061(11) 0.0017(11) -0.0001(11)
C1 0.0251(16) 0.0397(18) 0.0303(16) 0.0041(14) 0.0014(13) -0.0006(14)
C2 0.0357(18) 0.0336(17) 0.0282(17) 0.0029(14) 0.0003(14) -0.0021(14)
C3 0.0387(19) 0.0297(16) 0.0275(16) 0.0039(13) 0.0022(14) -0.0004(14)
C4 0.0352(18) 0.0327(17) 0.0327(17) 0.0073(14) -0.0041(14) -0.0052(14)
C5 0.0280(17) 0.0448(19) 0.0265(16) 0.0057(14) 0.0027(13) -0.0049(14)
C6 0.028(3) 0.043(3) 0.027(3) 0.004(2) 0.000(2) 0.005(2)
C7 0.034(3) 0.041(3) 0.035(3) 0.005(2) 0.002(2) 0.005(2)
C8 0.037(3) 0.047(3) 0.036(3) -0.002(3) -0.001(2) 0.011(3)
C9 0.049(3) 0.072(3) 0.041(3) -0.002(2) 0.001(2) 0.024(3)
C10 0.067(3) 0.077(4) 0.043(3) -0.016(3) -0.006(2) 0.034(3)
C11 0.062(4) 0.061(4) 0.059(4) -0.022(3) -0.020(3) 0.024(3)
C12 0.053(3) 0.057(3) 0.061(3) -0.015(3) -0.013(3) 0.012(3)
C13 0.037(3) 0.044(3) 0.046(3) -0.009(3) -0.009(2) 0.012(2)
C14 0.038(3) 0.040(3) 0.051(3) -0.002(2) 0.002(2) -0.003(2)
C15 0.038(3) 0.039(3) 0.037(3) 0.000(2) 0.007(2) -0.002(2)
C6' 0.035(10) 0.036(10) 0.036(11) 0.002(8) 0.006(8) 0.001(7)
C7' 0.030(8) 0.031(8) 0.022(8) 0.007(7) 0.006(7) -0.011(7)
C8' 0.030(8) 0.038(8) 0.025(8) 0.002(7) 0.010(7) 0.003(7)
C9' 0.048(8) 0.039(8) 0.043(8) 0.000(7) 0.000(7) 0.005(7)
C10' 0.053(9) 0.042(8) 0.056(9) -0.011(7) 0.000(7) -0.001(7)
C11' 0.053(9) 0.057(9) 0.055(9) -0.003(7) -0.003(7) 0.010(7)
C12' 0.051(9) 0.053(9) 0.055(9) -0.009(8) 0.003(7) 0.005(7)
C13' 0.039(8) 0.039(9) 0.039(8) -0.003(7) 0.001(7) 0.003(7)
C14' 0.042(9) 0.048(9) 0.041(9) 0.004(7) 0.012(7) 0.004(7)
C15' 0.039(10) 0.043(10) 0.031(9) -0.009(8) 0.008(7) 0.003(7)
C16 0.058(2) 0.0376(19) 0.0372(19) -0.0017(16) 0.0002(17) 0.0023(17)
C17 0.079(3) 0.036(2) 0.050(2) -0.0013(18) -0.006(2) 0.008(2)
C18 0.0350(18) 0.0287(16) 0.0335(17) 0.0009(14) 0.0059(14) 0.0014(14)
C19 0.046(2) 0.0352(18) 0.0406(19) 0.0044(15) 0.0137(16) 0.0020(16)
C20 0.039(2) 0.044(2) 0.064(3) 0.0032(19) 0.0186(19) -0.0076(17)
C21 0.0304(19) 0.059(2) 0.059(2) 0.001(2) 0.0005(17) -0.0056(17)
C22 0.045(2) 0.064(3) 0.038(2) 0.0060(18) -0.0011(17) -0.0048(19)
C23 0.0324(18) 0.048(2) 0.0340(18) 0.0032(16) 0.0037(14) -0.0057(15)
C24 0.044(2) 0.0317(18) 0.045(2) 0.0095(16) -0.0056(17) -0.0063(16)
C25 0.040(2) 0.060(3) 0.089(3) 0.015(2) -0.011(2) -0.017(2)
C26 0.064(3) 0.092(4) 0.092(4) 0.016(3) -0.011(3) -0.042(3)
C27 0.0329(18) 0.0307(17) 0.0357(18) 0.0057(14) 0.0013(14) 0.0002(14)
C28 0.056(2) 0.038(2) 0.046(2) 0.0059(16) 0.0133(18) 0.0062(17)
C29 0.060(3) 0.0319(19) 0.058(2) 0.0016(17) 0.007(2) -0.0027(18)
C30 0.0314(19) 0.046(2) 0.050(2) 0.0175(17) 0.0013(16) 0.0027(16)
C31 0.050(2) 0.052(2) 0.042(2) 0.0163(18) 0.0123(17) 0.0064(18)
C32 0.050(2) 0.0398(19) 0.0379(19) 0.0055(16) 0.0059(16) 0.0025(17)
C33 0.046(2) 0.055(2) 0.073(3) 0.028(2) 0.007(2) -0.0044(19)

loop_
_atom_type_symbol
_atom_type_description
_atom_type_scat_dispersion_real
_atom_type_scat_dispersion_imag
_atom_type_scat_source
C C 0.0033 0.0016 'International Tables Vol C Tables 4.2.6.8 and 6.1.1.4'
H H 0.0000 0.0000 'International Tables Vol C Tables 4.2.6.8 and 6.1.1.4'
N N 0.0061 0.0033 'International Tables Vol C Tables 4.2.6.8 and 6.1.1.4'
O O 0.0106 0.0060 'International Tables Vol C Tables 4.2.6.8 and 6.1.1.4'
S S 0.1246 0.1234 'International Tables Vol C Tables 4.2.6.8 and 6.1.1.4'

loop_
_geom_angle_atom_site_label_1
_geom_angle_atom_site_label_2
_geom_angle_atom_site_label_3
_geom_angle
_geom_angle_site_symmetry_1
_geom_angle_site_symmetry_3
_geom_angle_publ_flag
O5 S1 O4 120.07(17) . . ?
O5 S1 N1 108.28(14) . . ?
O4 S1 N1 103.58(14) . . ?
O5 S1 C27 108.59(16) . . ?
O4 S1 C27 108.91(16) . . ?
N1 S1 C27 106.59(14) . . ?
C24 O3 C25 116.0(3) . . ?
C2 N1 C1 120.2(3) . . ?
C2 N1 S1 117.6(2) . . ?
C1 N1 S1 117.9(2) . . ?
C5 C1 N1 118.0(3) . . ?
C5 C1 C6 126.1(4) . . ?
N1 C1 C6 115.0(4) . . ?
C5 C1 C6' 113.9(13) . . ?
N1 C1 C6' 128.0(12) . . ?
C6 C1 C6' 14.0(10) . . ?
O1 C2 N1 120.9(3) . . ?
O1 C2 C3 122.8(3) . . ?
N1 C2 C3 116.3(3) . . ?
C4 C3 C16 112.1(3) . . ?
C4 C3 C2 107.4(3) . . ?
C16 C3 C2 108.5(3) . . ?
C4 C3 C18 111.8(3) . . ?
C16 C3 C18 108.0(3) . . ?
C2 C3 C18 109.0(3) . . ?
C5 C4 C24 110.7(3) . . ?
C5 C4 C3 108.4(3) . . ?
C24 C4 C3 112.2(3) . . ?
C5 C4 H4A 108.5 . . ?
C24 C4 H4A 108.5 . . ?
C3 C4 H4A 108.5 . . ?
C1 C5 C4 120.6(3) . . ?
C1 C5 H5A 119.7 . . ?
C4 C5 H5A 119.7 . . ?
C7 C6 C15 119.2(5) . . ?
C7 C6 C1 120.4(6) . . ?
C15 C6 C1 120.2(6) . . ?
C6 C7 C8 121.5(6) . . ?
C6 C7 H7 119.2 . . ?
C8 C7 H7 119.2 . . ?
C9 C8 C13 119.3(5) . . ?
C9 C8 C7 122.3(6) . . ?
C13 C8 C7 118.4(5) . . ?
C10 C9 C8 120.3(6) . . ?
C10 C9 H9 119.8 . . ?
C8 C9 H9 119.8 . . ?
C9 C10 C11 120.5(5) . . ?
C9 C10 H10 119.8 . . ?
C11 C10 H10 119.8 . . ?
C12 C11 C10 120.6(5) . . ?
C12 C11 H11 119.7 . . ?
C10 C11 H11 119.7 . . ?
C11 C12 C13 120.5(6) . . ?
C11 C12 H12 119.8 . . ?
C13 C12 H12 119.8 . . ?
C14 C13 C8 118.8(4) . . ?
C14 C13 C12 122.4(5) . . ?
C8 C13 C12 118.8(5) . . ?
C15 C14 C13 122.0(5) . . ?
C15 C14 H14 119.0 . . ?
C13 C14 H14 119.0 . . ?
C14 C15 C6 120.0(5) . . ?
C14 C15 H15 120.0 . . ?
C6 C15 H15 120.0 . . ?
C7' C6' C15' 118.7(11) . . ?
C7' C6' C1 118.3(14) . . ?
C15' C6' C1 123.0(13) . . ?
C6' C7' C8' 121.9(11) . . ?
C6' C7' H7' 119.0 . . ?
C8' C7' H7' 119.0 . . ?
C9' C8' C13' 118.6(9) . . ?
C9' C8' C7' 123.0(11) . . ?
C13' C8' C7' 118.4(10) . . ?
C10' C9' C8' 120.8(11) . . ?
C10' C9' H9' 119.6 . . ?
C8' C9' H9' 119.6 . . ?
C9' C10' C11' 120.8(12) . . ?
C9' C10' H10' 119.6 . . ?
C11' C10' H10' 119.6 . . ?
C12' C11' C10' 119.5(12) . . ?
C12' C11' H11' 120.3 . . ?
C10' C11' H11' 120.3 . . ?
C11' C12' C13' 121.0(11) . . ?
C11' C12' H12' 119.5 . . ?
C13' C12' H12' 119.5 . . ?
C14' C13' C8' 118.6(10) . . ?
C14' C13' C12' 122.3(11) . . ?
C8' C13' C12' 119.1(9) . . ?
C15' C14' C13' 122.0(11) . . ?
C15' C14' H14' 119.0 . . ?
C13' C14' H14' 119.0 . . ?
C14' C15' C6' 120.3(12) . . ?
C14' C15' H15' 119.9 . . ?
C6' C15' H15' 119.9 . . ?
C17 C16 C3 114.2(3) . . ?
C17 C16 H16A 108.7 . . ?
C3 C16 H16A 108.7 . . ?
C17 C16 H16B 108.7 . . ?
C3 C16 H16B 108.7 . . ?
H16A C16 H16B 107.6 . . ?
C16 C17 H17A 109.5 . . ?
C16 C17 H17B 109.5 . . ?
H17A C17 H17B 109.5 . . ?
C16 C17 H17C 109.5 . . ?
H17A C17 H17C 109.5 . . ?
H17B C17 H17C 109.5 . . ?
C19 C18 C23 117.5(3) . . ?
C19 C18 C3 119.5(3) . . ?
C23 C18 C3 122.7(3) . . ?
C20 C19 C18 121.4(3) . . ?
C20 C19 H19A 119.3 . . ?
C18 C19 H19A 119.3 . . ?
C21 C20 C19 120.1(3) . . ?
C21 C20 H20A 120.0 . . ?
C19 C20 H20A 120.0 . . ?
C22 C21 C20 119.5(3) . . ?
C22 C21 H21A 120.3 . . ?
C20 C21 H21A 120.3 . . ?
C21 C22 C23 120.6(3) . . ?
C21 C22 H22A 119.7 . . ?
C23 C22 H22A 119.7 . . ?
C22 C23 C18 120.9(3) . . ?
C22 C23 H23A 119.5 . . ?
C18 C23 H23A 119.5 . . ?
O2 C24 O3 123.8(3) . . ?
O2 C24 C4 125.2(3) . . ?
O3 C24 C4 111.0(3) . . ?
C26 C25 O3 106.7(3) . . ?
C26 C25 H25A 110.4 . . ?
O3 C25 H25A 110.4 . . ?
C26 C25 H25B 110.4 . . ?
O3 C25 H25B 110.4 . . ?
H25A C25 H25B 108.6 . . ?
C25 C26 H26A 109.5 . . ?
C25 C26 H26B 109.5 . . ?
H26A C26 H26B 109.5 . . ?
C25 C26 H26C 109.5 . . ?
H26A C26 H26C 109.5 . . ?
H26B C26 H26C 109.5 . . ?
C32 C27 C28 120.6(3) . . ?
C32 C27 S1 119.8(3) . . ?
C28 C27 S1 119.4(3) . . ?
C27 C28 C29 118.7(3) . . ?
C27 C28 H28A 120.7 . . ?
C29 C28 H28A 120.7 . . ?
C30 C29 C28 121.5(4) . . ?
C30 C29 H29A 119.3 . . ?
C28 C29 H29A 119.3 . . ?
C31 C30 C29 118.5(3) . . ?
C31 C30 C33 121.7(4) . . ?
C29 C30 C33 119.8(4) . . ?
C30 C31 C32 121.3(4) . . ?
C30 C31 H31A 119.3 . . ?
C32 C31 H31A 119.3 . . ?
C27 C32 C31 119.4(3) . . ?
C27 C32 H32A 120.3 . . ?
C31 C32 H32A 120.3 . . ?
C30 C33 H33A 109.5 . . ?
C30 C33 H33B 109.5 . . ?
H33A C33 H33B 109.5 . . ?
C30 C33 H33C 109.5 . . ?
H33A C33 H33C 109.5 . . ?
H33B C33 H33C 109.5 . . ?

loop_
_geom_bond_atom_site_label_1
_geom_bond_atom_site_label_2
_geom_bond_distance
_geom_bond_site_symmetry_2
_geom_bond_publ_flag
S1 O5 1.414(3) . ?
S1 O4 1.424(3) . ?
S1 N1 1.723(3) . ?
S1 C27 1.760(3) . ?
O1 C2 1.208(4) . ?
O2 C24 1.193(4) . ?
O3 C24 1.313(4) . ?
O3 C25 1.462(4) . ?
N1 C2 1.405(4) . ?
N1 C1 1.444(4) . ?
C1 C5 1.324(4) . ?
C1 C6 1.482(6) . ?
C1 C6' 1.518(15) . ?
C2 C3 1.541(4) . ?
C3 C4 1.533(5) . ?
C3 C16 1.540(4) . ?
C3 C18 1.545(4) . ?
C4 C5 1.508(5) . ?
C4 C24 1.517(5) . ?
C4 H4A 1.0000 . ?
C5 H5A 0.9500 . ?
C6 C7 1.367(8) . ?
C6 C15 1.421(9) . ?
C7 C8 1.422(7) . ?
C7 H7 0.9500 . ?
C8 C9 1.409(7) . ?
C8 C13 1.412(7) . ?
C9 C10 1.370(7) . ?
C9 H9 0.9500 . ?
C10 C11 1.398(8) . ?
C10 H10 0.9500 . ?
C11 C12 1.360(7) . ?
C11 H11 0.9500 . ?
C12 C13 1.419(7) . ?
C12 H12 0.9500 . ?
C13 C14 1.405(7) . ?
C14 C15 1.357(7) . ?
C14 H14 0.9500 . ?
C15 H15 0.9500 . ?
C6' C7' 1.365(12) . ?
C6' C15' 1.419(13) . ?
C7' C8' 1.421(11) . ?
C7' H7' 0.9500 . ?
C8' C9' 1.405(11) . ?
C8' C13' 1.409(11) . ?
C9' C10' 1.369(11) . ?
C9' H9' 0.9500 . ?
C10' C11' 1.400(12) . ?
C10' H10' 0.9500 . ?
C11' C12' 1.361(11) . ?
C11' H11' 0.9500 . ?
C12' C13' 1.420(11) . ?
C12' H12' 0.9500 . ?
C13' C14' 1.404(11) . ?
C14' C15' 1.354(11) . ?
C14' H14' 0.9500 . ?
C15' H15' 0.9500 . ?
C16 C17 1.528(5) . ?
C16 H16A 0.9900 . ?
C16 H16B 0.9900 . ?
C17 H17A 0.9800 . ?
C17 H17B 0.9800 . ?
C17 H17C 0.9800 . ?
C18 C19 1.388(5) . ?
C18 C23 1.389(4) . ?
C19 C20 1.387(5) . ?
C19 H19A 0.9500 . ?
C20 C21 1.374(5) . ?
C20 H20A 0.9500 . ?
C21 C22 1.370(5) . ?
C21 H21A 0.9500 . ?
C22 C23 1.386(5) . ?
C22 H22A 0.9500 . ?
C23 H23A 0.9500 . ?
C25 C26 1.443(6) . ?
C25 H25A 0.9900 . ?
C25 H25B 0.9900 . ?
C26 H26A 0.9800 . ?
C26 H26B 0.9800 . ?
C26 H26C 0.9800 . ?
C27 C32 1.378(5) . ?
C27 C28 1.379(5) . ?
C28 C29 1.391(5) . ?
C28 H28A 0.9500 . ?
C29 C30 1.375(5) . ?
C29 H29A 0.9500 . ?
C30 C31 1.374(5) . ?
C30 C33 1.510(5) . ?
C31 C32 1.378(5) . ?
C31 H31A 0.9500 . ?
C32 H32A 0.9500 . ?
C33 H33A 0.9800 . ?
C33 H33B 0.9800 . ?
C33 H33C 0.9800 . ?

loop_
_geom_torsion_atom_site_label_1
_geom_torsion_atom_site_label_2
_geom_torsion_atom_site_label_3
_geom_torsion_atom_site_label_4
_geom_torsion
_geom_torsion_site_symmetry_1
_geom_torsion_site_symmetry_2
_geom_torsion_site_symmetry_3
_geom_torsion_site_symmetry_4
_geom_torsion_publ_flag
O5 S1 N1 C2 -35.1(3) . . . . ?
O4 S1 N1 C2 -163.6(2) . . . . ?
C27 S1 N1 C2 81.6(3) . . . . ?
O5 S1 N1 C1 121.4(2) . . . . ?
O4 S1 N1 C1 -7.1(3) . . . . ?
C27 S1 N1 C1 -121.9(2) . . . . ?
C2 N1 C1 C5 29.0(4) . . . . ?
S1 N1 C1 C5 -126.9(3) . . . . ?
C2 N1 C1 C6 -140.9(5) . . . . ?
S1 N1 C1 C6 63.2(5) . . . . ?
C2 N1 C1 C6' -147(2) . . . . ?
S1 N1 C1 C6' 57(2) . . . . ?
C1 N1 C2 O1 174.4(3) . . . . ?
S1 N1 C2 O1 -29.6(4) . . . . ?
C1 N1 C2 C3 -4.7(4) . . . . ?
S1 N1 C2 C3 151.2(2) . . . . ?
O1 C2 C3 C4 142.7(3) . . . . ?
N1 C2 C3 C4 -38.1(4) . . . . ?
O1 C2 C3 C16 21.4(4) . . . . ?
N1 C2 C3 C16 -159.5(3) . . . . ?
O1 C2 C3 C18 -96.0(4) . . . . ?
N1 C2 C3 C18 83.1(3) . . . . ?
C16 C3 C4 C5 176.6(3) . . . . ?
C2 C3 C4 C5 57.5(3) . . . . ?
C18 C3 C4 C5 -62.0(3) . . . . ?
C16 C3 C4 C24 54.0(4) . . . . ?
C2 C3 C4 C24 -65.1(3) . . . . ?
C18 C3 C4 C24 175.4(3) . . . . ?
N1 C1 C5 C4 -5.0(4) . . . . ?
C6 C1 C5 C4 163.6(5) . . . . ?
C6' C1 C5 C4 171.5(18) . . . . ?
C24 C4 C5 C1 84.7(4) . . . . ?
C3 C4 C5 C1 -38.8(4) . . . . ?
C5 C1 C6 C7 40.2(10) . . . . ?
N1 C1 C6 C7 -150.8(6) . . . . ?
C6' C1 C6 C7 9(9) . . . . ?
C5 C1 C6 C15 -135.1(6) . . . . ?
N1 C1 C6 C15 33.9(9) . . . . ?
C6' C1 C6 C15 -167(10) . . . . ?
C15 C6 C7 C8 -0.5(12) . . . . ?
C1 C6 C7 C8 -175.8(6) . . . . ?
C6 C7 C8 C9 179.6(7) . . . . ?
C6 C7 C8 C13 -2.4(9) . . . . ?
C13 C8 C9 C10 -0.9(7) . . . . ?
C7 C8 C9 C10 177.1(5) . . . . ?
C8 C9 C10 C11 -0.2(7) . . . . ?
C9 C10 C11 C12 1.3(8) . . . . ?
C10 C11 C12 C13 -1.3(8) . . . . ?
C9 C8 C13 C14 -178.3(4) . . . . ?
C7 C8 C13 C14 3.7(7) . . . . ?
C9 C8 C13 C12 0.9(7) . . . . ?
C7 C8 C13 C12 -177.1(5) . . . . ?
C11 C12 C13 C14 179.3(5) . . . . ?
C11 C12 C13 C8 0.1(8) . . . . ?
C8 C13 C14 C15 -2.1(8) . . . . ?
C12 C13 C14 C15 178.7(5) . . . . ?
C13 C14 C15 C6 -0.8(9) . . . . ?
C7 C6 C15 C14 2.1(11) . . . . ?
C1 C6 C15 C14 177.5(6) . . . . ?
C5 C1 C6' C7' -140(3) . . . . ?
N1 C1 C6' C7' 36(5) . . . . ?
C6 C1 C6' C7' 12(6) . . . . ?
C5 C1 C6' C15' 40(5) . . . . ?
N1 C1 C6' C15' -144(3) . . . . ?
C6 C1 C6' C15' -168(13) . . . . ?
C15' C6' C7' C8' 2(6) . . . . ?
C1 C6' C7' C8' -178(3) . . . . ?
C6' C7' C8' C9' 176(3) . . . . ?
C6' C7' C8' C13' -2(4) . . . . ?
C13' C8' C9' C10' 1(3) . . . . ?
C7' C8' C9' C10' -177(2) . . . . ?
C8' C9' C10' C11' -5(3) . . . . ?
C9' C10' C11' C12' 5(3) . . . . ?
C10' C11' C12' C13' -1(4) . . . . ?
C9' C8' C13' C14' -178(2) . . . . ?
C7' C8' C13' C14' 0(4) . . . . ?
C9' C8' C13' C12' 3(3) . . . . ?
C7' C8' C13' C12' -179(2) . . . . ?
C11' C12' C13' C14' 178(2) . . . . ?
C11' C12' C13' C8' -2(4) . . . . ?
C8' C13' C14' C15' 3(4) . . . . ?
C12' C13' C14' C15' -178(2) . . . . ?
C13' C14' C15' C6' -4(5) . . . . ?
C7' C6' C15' C14' 1(6) . . . . ?
C1 C6' C15' C14' -179(3) . . . . ?
C4 C3 C16 C17 54.8(4) . . . . ?
C2 C3 C16 C17 173.2(3) . . . . ?
C18 C3 C16 C17 -68.8(4) . . . . ?
C4 C3 C18 C19 162.7(3) . . . . ?
C16 C3 C18 C19 -73.6(4) . . . . ?
C2 C3 C18 C19 44.1(4) . . . . ?
C4 C3 C18 C23 -24.2(4) . . . . ?
C16 C3 C18 C23 99.6(4) . . . . ?
C2 C3 C18 C23 -142.7(3) . . . . ?
C23 C18 C19 C20 -1.1(5) . . . . ?
C3 C18 C19 C20 172.4(3) . . . . ?
C18 C19 C20 C21 -0.5(6) . . . . ?
C19 C20 C21 C22 1.7(6) . . . . ?
C20 C21 C22 C23 -1.3(6) . . . . ?
C21 C22 C23 C18 -0.4(6) . . . . ?
C19 C18 C23 C22 1.5(5) . . . . ?
C3 C18 C23 C22 -171.8(3) . . . . ?
C25 O3 C24 O2 3.3(6) . . . . ?
C25 O3 C24 C4 -177.3(3) . . . . ?
C5 C4 C24 O2 -90.9(5) . . . . ?
C3 C4 C24 O2 30.3(5) . . . . ?
C5 C4 C24 O3 89.7(3) . . . . ?
C3 C4 C24 O3 -149.1(3) . . . . ?
C24 O3 C25 C26 -163.4(4) . . . . ?
O5 S1 C27 C32 27.4(3) . . . . ?
O4 S1 C27 C32 159.8(3) . . . . ?
N1 S1 C27 C32 -89.0(3) . . . . ?
O5 S1 C27 C28 -147.8(3) . . . . ?
O4 S1 C27 C28 -15.4(3) . . . . ?
N1 S1 C27 C28 95.7(3) . . . . ?
C32 C27 C28 C29 1.5(5) . . . . ?
S1 C27 C28 C29 176.7(3) . . . . ?
C27 C28 C29 C30 -0.4(6) . . . . ?
C28 C29 C30 C31 -0.8(6) . . . . ?
C28 C29 C30 C33 -179.0(4) . . . . ?
C29 C30 C31 C32 0.9(6) . . . . ?
C33 C30 C31 C32 179.1(3) . . . . ?
C28 C27 C32 C31 -1.3(5) . . . . ?
S1 C27 C32 C31 -176.5(3) . . . . ?
C30 C31 C32 C27 0.1(6) . . . . ?
